data_4023814
loop_
_publ_author_name
'Abu T. Khan'
'Tasneem Parvin'
'Lokman H. Choudhury'

_publ_section_title
;
 Effects of Substituents in the \b-Position of 1,3-Dicarbonyl Compounds
 in Bromodimethylsulfonium Bromide-Catalyzed Multicomponent
 Reactions: A Facile Access to Functionalized Piperidines
;
_journal_name_full 'Journal of Organic Chemistry'
_journal_page_first 8398
_journal_page_last 8402
_journal_paper_doi 10.1021/jo8014962
_journal_volume 73
_journal_year 2008
_chemical_formula_sum 'C32 H30 N2 O2'
_chemical_formula_weight 474.58
_chemical_name_systematic
;
 ?
;
_space_group_IT_number 2
_symmetry_cell_setting triclinic
_symmetry_space_group_name_Hall '-P 1'
_symmetry_space_group_name_H-M 'P -1'
_atom_sites_solution_hydrogens geom
_atom_sites_solution_primary direct
_atom_sites_solution_secondary difmap
_audit_creation_method SHELXL-97
_cell_angle_alpha 106.190(3)
_cell_angle_beta 108.639(3)
_cell_angle_gamma 99.894(2)
_cell_formula_units_Z 2
_cell_length_a 9.7957(3)
_cell_length_b 11.0139(4)
_cell_length_c 13.9330(6)
_cell_measurement_reflns_used 3877
_cell_measurement_temperature 296(2)
_cell_measurement_theta_max 25.17
_cell_measurement_theta_min 2.58
_cell_volume 1310.44(8)
_computing_cell_refinement 'Bruker SMART'
_computing_data_collection 'Bruker SMART'
_computing_data_reduction 'Bruker SAINT'
_computing_molecular_graphics 'Bruker SHELXTL'
_computing_publication_material 'Bruker SHELXTL'
_computing_structure_refinement 'SHELXL-97 (Sheldrick, 1997)'
_computing_structure_solution 'SHELXS-97 (Sheldrick, 1990)'
_diffrn_ambient_temperature 296(2)
_diffrn_measured_fraction_theta_full 0.957
_diffrn_measured_fraction_theta_max 0.907
_diffrn_measurement_device_type 'CCD area detector'
_diffrn_measurement_method 'phi and omega scans'
_diffrn_radiation_monochromator graphite
_diffrn_radiation_source 'fine-focus sealed tube'
_diffrn_radiation_type MoK\a
_diffrn_radiation_wavelength 0.71073
_diffrn_reflns_av_R_equivalents 0.0223
_diffrn_reflns_av_sigmaI/netI 0.0331
_diffrn_reflns_limit_h_max 13
_diffrn_reflns_limit_h_min -12
_diffrn_reflns_limit_k_max 14
_diffrn_reflns_limit_k_min -11
_diffrn_reflns_limit_l_max 18
_diffrn_reflns_limit_l_min -18
_diffrn_reflns_number 15836
_diffrn_reflns_theta_full 28.39
_diffrn_reflns_theta_max 28.39
_diffrn_reflns_theta_min 1.65
_exptl_absorpt_coefficient_mu 0.075
_exptl_absorpt_correction_type none
_exptl_crystal_colour colorless
_exptl_crystal_density_diffrn 1.203
_exptl_crystal_density_method 'not measured'
_exptl_crystal_description blocks
_exptl_crystal_F_000 504
_exptl_crystal_size_max 0.50
_exptl_crystal_size_mid 0.30
_exptl_crystal_size_min 0.20
_refine_diff_density_max 0.197
_refine_diff_density_min -0.161
_refine_diff_density_rms 0.031
_refine_ls_extinction_method none
_refine_ls_goodness_of_fit_ref 1.000
_refine_ls_hydrogen_treatment mixed
_refine_ls_matrix_type full
_refine_ls_number_parameters 330
_refine_ls_number_reflns 5946
_refine_ls_number_restraints 0
_refine_ls_restrained_S_all 1.000
_refine_ls_R_factor_all 0.0917
_refine_ls_R_factor_gt 0.0497
_refine_ls_shift/su_max 0.000
_refine_ls_shift/su_mean 0.000
_refine_ls_structure_factor_coef Fsqd
_refine_ls_weighting_details 'calc w=1/[\s^2^(Fo^2^)+(0.1000P)^2^+0.0000P] where P=(Fo^2^+2Fc^2^)/3'
_refine_ls_weighting_scheme calc
_refine_ls_wR_factor_gt 0.1438
_refine_ls_wR_factor_ref 0.1701
_reflns_number_gt 3550
_reflns_number_total 5946
_reflns_threshold_expression >2sigma(I)
_cod_data_source_file jo8014962_si_002.cif
_cod_data_source_block tp-pip-eaa
_cod_depositor_comments
;
The following automatic conversions were performed:
'_symmetry_cell_setting' value 'Triclinic' changed to 'triclinic'
according to '/home/saulius/struct/CIF-dictionaries/cif_core.dic'
dictionary named 'cif_core.dic' version 2.4.1 from 2010-06-29.

Automatic conversion script
Id: cif_fix_enum 1527 2010-12-29 10:47:43Z saulius 
;
_cod_database_code 4023814

loop_
_symmetry_equiv_pos_as_xyz
'x, y, z'
'-x, -y, -z'

loop_
_atom_site_label
_atom_site_type_symbol
_atom_site_fract_x
_atom_site_fract_y
_atom_site_fract_z
_atom_site_U_iso_or_equiv
_atom_site_adp_type
_atom_site_occupancy
_atom_site_symmetry_multiplicity
_atom_site_calc_flag
_atom_site_refinement_flags
_atom_site_disorder_assembly
_atom_site_disorder_group
O2 O 0.05903(15) 0.85766(12) 1.01989(8) 0.0676(4) Uani 1 1 d . . .
O1 O 0.21506(14) 0.97104(12) 0.96616(8) 0.0642(4) Uani 1 1 d . . .
N1 N 0.11358(15) 0.68894(13) 0.68902(10) 0.0507(4) Uani 1 1 d . . .
C2 C 0.03014(18) 0.78116(17) 0.83547(11) 0.0480(4) Uani 1 1 d . . .
C1 C 0.08199(18) 0.80672(16) 0.74945(11) 0.0489(4) Uani 1 1 d . . .
H1 H 0.1776 0.8768 0.7877 0.059 Uiso 1 1 calc R . .
C7 C 0.23071(18) 0.70082(17) 0.65286(11) 0.0492(4) Uani 1 1 d . . .
C5 C 0.02539(18) 0.55917(16) 0.67372(11) 0.0499(4) Uani 1 1 d . . .
H5 H -0.0030 0.5020 0.5984 0.060 Uiso 1 1 calc R . .
C6 C 0.09844(19) 0.87038(17) 0.94681(12) 0.0515(4) Uani 1 1 d . . .
C3 C -0.07604(18) 0.66418(17) 0.80493(11) 0.0486(4) Uani 1 1 d . . .
C25 C 0.10820(19) 0.49328(17) 0.74698(12) 0.0515(4) Uani 1 1 d . . .
C19 C -0.2399(2) 0.49997(18) 0.83991(12) 0.0522(4) Uani 1 1 d . . .
C13 C -0.02670(18) 0.85762(16) 0.67498(12) 0.0500(4) Uani 1 1 d . . .
C8 C 0.27651(19) 0.59111(18) 0.61196(12) 0.0554(4) Uani 1 1 d . . .
H8 H 0.2267 0.5085 0.6073 0.066 Uiso 1 1 calc R . .
C4 C -0.12018(18) 0.57172(18) 0.69088(11) 0.0531(4) Uani 1 1 d . . .
H4A H -0.1780 0.6061 0.6396 0.064 Uiso 1 1 calc R . .
H4B H -0.1814 0.4860 0.6799 0.064 Uiso 1 1 calc R . .
C12 C 0.3064(2) 0.8220(2) 0.65464(14) 0.0623(5) Uani 1 1 d . . .
H12 H 0.2765 0.8966 0.6787 0.075 Uiso 1 1 calc R . .
C26 C 0.2300(2) 0.56477(19) 0.84381(13) 0.0602(5) Uani 1 1 d . . .
H26 H 0.2667 0.6554 0.8628 0.072 Uiso 1 1 calc R . .
C14 C -0.0633(2) 0.8155(2) 0.56385(13) 0.0653(5) Uani 1 1 d . . .
H14 H -0.0245 0.7511 0.5324 0.078 Uiso 1 1 calc R . .
C18 C -0.0892(2) 0.95223(18) 0.71813(14) 0.0632(5) Uani 1 1 d . . .
H18 H -0.0670 0.9823 0.7923 0.076 Uiso 1 1 calc R . .
C11 C 0.4253(2) 0.8322(2) 0.62102(16) 0.0733(6) Uani 1 1 d . . .
H11 H 0.4750 0.9140 0.6242 0.088 Uiso 1 1 calc R . .
C30 C 0.0575(2) 0.3581(2) 0.71987(18) 0.0727(6) Uani 1 1 d . . .
H30 H -0.0235 0.3074 0.6551 0.087 Uiso 1 1 calc R . .
C10 C 0.4712(2) 0.7241(2) 0.58316(16) 0.0761(6) Uani 1 1 d . . .
H10 H 0.5516 0.7320 0.5614 0.091 Uiso 1 1 calc R . .
C9 C 0.3954(2) 0.6038(2) 0.57822(14) 0.0681(5) Uani 1 1 d . . .
H9 H 0.4243 0.5294 0.5518 0.082 Uiso 1 1 calc R . .
C24 C -0.1947(3) 0.3982(2) 0.86585(15) 0.0721(6) Uani 1 1 d . . .
H24 H -0.0936 0.4084 0.9035 0.086 Uiso 1 1 calc R . .
C20 C -0.3896(2) 0.4835(2) 0.78500(16) 0.0740(6) Uani 1 1 d . . .
H20 H -0.4203 0.5531 0.7685 0.089 Uiso 1 1 calc R . .
C15 C -0.1566(2) 0.8674(2) 0.49884(16) 0.0809(6) Uani 1 1 d . . .
H15 H -0.1782 0.8392 0.4248 0.097 Uiso 1 1 calc R . .
C17 C -0.1831(3) 1.0023(2) 0.65337(19) 0.0806(6) Uani 1 1 d . . .
H17 H -0.2242 1.0652 0.6840 0.097 Uiso 1 1 calc R . .
C16 C -0.2167(2) 0.9603(2) 0.54385(18) 0.0830(6) Uani 1 1 d . . .
H16 H -0.2801 0.9948 0.5004 0.100 Uiso 1 1 calc R . .
C27 C 0.2981(3) 0.5045(3) 0.91256(16) 0.0811(6) Uani 1 1 d . . .
H27 H 0.3794 0.5547 0.9773 0.097 Uiso 1 1 calc R . .
C29 C 0.1281(3) 0.2981(3) 0.7900(3) 0.0950(8) Uani 1 1 d . . .
H29 H 0.0940 0.2072 0.7712 0.114 Uiso 1 1 calc R . .
C23 C -0.3031(4) 0.2787(2) 0.83470(19) 0.0937(8) Uani 1 1 d . . .
H23 H -0.2742 0.2088 0.8520 0.112 Uiso 1 1 calc R . .
C28 C 0.2464(3) 0.3714(3) 0.8857(2) 0.0946(8) Uani 1 1 d . . .
H28 H 0.2916 0.3308 0.9325 0.113 Uiso 1 1 calc R . .
C22 C -0.4513(4) 0.2641(3) 0.7789(2) 0.0960(8) Uani 1 1 d . . .
H22 H -0.5229 0.1842 0.7578 0.115 Uiso 1 1 calc R . .
C21 C -0.4941(3) 0.3657(3) 0.7544(2) 0.0976(8) Uani 1 1 d . . .
H21 H -0.5951 0.3554 0.7164 0.117 Uiso 1 1 calc R . .
N2 N -0.13208(17) 0.62379(16) 0.87126(11) 0.0591(4) Uani 1 1 d . . .
C31 C 0.2921(2) 1.0649(2) 1.07679(14) 0.0739(6) Uani 1 1 d . . .
H31A H 0.3236 1.0190 1.1264 0.089 Uiso 1 1 calc R . .
H31B H 0.2254 1.1127 1.0975 0.089 Uiso 1 1 calc R . .
C32 C 0.4239(3) 1.1570(2) 1.08141(18) 0.0927(7) Uani 1 1 d . . .
H32A H 0.4940 1.1103 1.0682 0.139 Uiso 1 1 calc R . .
H32B H 0.4711 1.2253 1.1519 0.139 Uiso 1 1 calc R . .
H32C H 0.3926 1.1957 1.0272 0.139 Uiso 1 1 calc R . .
H1N H -0.090(2) 0.6831(19) 0.9394(16) 0.081(6) Uiso 1 1 d . . .

loop_
_atom_site_aniso_label
_atom_site_aniso_U_11
_atom_site_aniso_U_22
_atom_site_aniso_U_33
_atom_site_aniso_U_23
_atom_site_aniso_U_13
_atom_site_aniso_U_12
O2 0.0737(9) 0.0724(9) 0.0434(6) 0.0097(6) 0.0232(6) 0.0064(7)
O1 0.0578(8) 0.0632(8) 0.0470(6) 0.0041(6) 0.0135(5) -0.0034(7)
N1 0.0493(8) 0.0516(9) 0.0502(7) 0.0159(6) 0.0226(6) 0.0094(7)
C2 0.0433(9) 0.0516(11) 0.0408(7) 0.0103(7) 0.0141(7) 0.0080(8)
C1 0.0469(9) 0.0486(10) 0.0440(7) 0.0110(7) 0.0173(7) 0.0064(8)
C7 0.0434(9) 0.0606(11) 0.0406(7) 0.0182(7) 0.0147(7) 0.0110(9)
C5 0.0491(10) 0.0520(11) 0.0389(7) 0.0076(7) 0.0169(7) 0.0056(9)
C6 0.0472(10) 0.0542(11) 0.0446(8) 0.0124(7) 0.0134(7) 0.0110(9)
C3 0.0399(9) 0.0572(11) 0.0425(7) 0.0131(7) 0.0142(7) 0.0103(9)
C25 0.0532(10) 0.0513(11) 0.0508(8) 0.0145(8) 0.0263(8) 0.0114(9)
C19 0.0503(10) 0.0584(12) 0.0475(8) 0.0167(8) 0.0229(8) 0.0109(9)
C13 0.0449(9) 0.0475(10) 0.0498(8) 0.0141(7) 0.0167(7) 0.0034(8)
C8 0.0519(10) 0.0642(12) 0.0458(8) 0.0150(8) 0.0200(7) 0.0120(9)
C4 0.0438(9) 0.0606(11) 0.0431(7) 0.0122(7) 0.0139(7) 0.0030(8)
C12 0.0612(12) 0.0689(13) 0.0680(10) 0.0328(10) 0.0315(9) 0.0198(10)
C26 0.0626(12) 0.0608(12) 0.0533(9) 0.0175(9) 0.0198(9) 0.0185(10)
C14 0.0666(12) 0.0735(13) 0.0518(9) 0.0192(9) 0.0188(8) 0.0239(11)
C18 0.0712(13) 0.0568(12) 0.0639(10) 0.0213(9) 0.0296(9) 0.0177(10)
C11 0.0633(13) 0.0842(15) 0.0847(13) 0.0407(12) 0.0385(11) 0.0143(12)
C30 0.0679(13) 0.0545(13) 0.0945(14) 0.0200(11) 0.0392(11) 0.0112(11)
C10 0.0654(13) 0.0991(18) 0.0794(12) 0.0361(12) 0.0440(11) 0.0238(13)
C9 0.0647(12) 0.0835(15) 0.0594(10) 0.0202(10) 0.0304(9) 0.0259(12)
C24 0.0747(14) 0.0731(15) 0.0679(11) 0.0253(11) 0.0230(10) 0.0288(13)
C20 0.0538(13) 0.0703(15) 0.0861(13) 0.0254(11) 0.0164(10) 0.0145(12)
C15 0.0760(14) 0.1011(18) 0.0622(10) 0.0341(11) 0.0168(10) 0.0290(14)
C17 0.0796(15) 0.0757(15) 0.1039(16) 0.0405(12) 0.0441(13) 0.0342(13)
C16 0.0677(14) 0.0950(18) 0.0952(15) 0.0544(14) 0.0219(12) 0.0299(13)
C27 0.0844(15) 0.106(2) 0.0666(11) 0.0379(12) 0.0309(11) 0.0457(15)
C29 0.101(2) 0.0684(16) 0.152(2) 0.0582(17) 0.073(2) 0.0335(16)
C23 0.142(3) 0.0579(16) 0.0893(15) 0.0311(13) 0.0495(17) 0.0323(17)
C28 0.102(2) 0.117(2) 0.1153(19) 0.0763(18) 0.0613(18) 0.0595(19)
C22 0.102(2) 0.0722(18) 0.0993(17) 0.0165(14) 0.0488(16) -0.0058(16)
C21 0.0562(14) 0.092(2) 0.1162(19) 0.0185(16) 0.0256(13) -0.0005(15)
N2 0.0583(10) 0.0622(11) 0.0450(7) 0.0093(7) 0.0229(7) -0.0004(8)
C31 0.0710(14) 0.0654(14) 0.0532(9) 0.0011(9) 0.0115(9) -0.0008(11)
C32 0.0861(17) 0.0786(16) 0.0746(13) 0.0159(12) 0.0059(12) -0.0025(14)

loop_
_atom_type_symbol
_atom_type_description
_atom_type_scat_dispersion_real
_atom_type_scat_dispersion_imag
_atom_type_scat_source
C C 0.0033 0.0016 'International Tables Vol C Tables 4.2.6.8 and 6.1.1.4'
H H 0.0000 0.0000 'International Tables Vol C Tables 4.2.6.8 and 6.1.1.4'
N N 0.0061 0.0033 'International Tables Vol C Tables 4.2.6.8 and 6.1.1.4'
O O 0.0106 0.0060 'International Tables Vol C Tables 4.2.6.8 and 6.1.1.4'

loop_
_geom_angle_atom_site_label_1
_geom_angle_atom_site_label_2
_geom_angle_atom_site_label_3
_geom_angle
_geom_angle_site_symmetry_1
_geom_angle_site_symmetry_3
_geom_angle_publ_flag
C6 O1 C31 117.27(13) . . ?
C7 N1 C5 120.27(12) . . ?
C7 N1 C1 121.16(13) . . ?
C5 N1 C1 118.46(11) . . ?
C3 C2 C6 121.03(14) . . ?
C3 C2 C1 117.06(13) . . ?
C6 C2 C1 121.70(15) . . ?
N1 C1 C2 110.56(13) . . ?
N1 C1 C13 112.82(12) . . ?
C2 C1 C13 112.58(12) . . ?
N1 C1 H1 106.8 . . ?
C2 C1 H1 106.8 . . ?
C13 C1 H1 106.8 . . ?
N1 C7 C8 121.04(16) . . ?
N1 C7 C12 121.84(15) . . ?
C8 C7 C12 117.12(15) . . ?
N1 C5 C25 114.28(13) . . ?
N1 C5 C4 108.85(13) . . ?
C25 C5 C4 109.89(12) . . ?
N1 C5 H5 107.9 . . ?
C25 C5 H5 107.9 . . ?
C4 C5 H5 107.9 . . ?
O2 C6 O1 121.42(14) . . ?
O2 C6 C2 125.04(17) . . ?
O1 C6 C2 113.53(13) . . ?
N2 C3 C2 125.06(14) . . ?
N2 C3 C4 119.32(15) . . ?
C2 C3 C4 115.39(13) . . ?
C30 C25 C26 118.01(17) . . ?
C30 C25 C5 119.73(16) . . ?
C26 C25 C5 122.19(16) . . ?
C24 C19 C20 119.80(19) . . ?
C24 C19 N2 120.29(17) . . ?
C20 C19 N2 119.90(17) . . ?
C18 C13 C14 117.34(16) . . ?
C18 C13 C1 120.23(13) . . ?
C14 C13 C1 122.40(14) . . ?
C9 C8 C7 120.91(18) . . ?
C9 C8 H8 119.5 . . ?
C7 C8 H8 119.5 . . ?
C3 C4 C5 107.74(13) . . ?
C3 C4 H4A 110.2 . . ?
C5 C4 H4A 110.2 . . ?
C3 C4 H4B 110.2 . . ?
C5 C4 H4B 110.2 . . ?
H4A C4 H4B 108.5 . . ?
C11 C12 C7 120.81(17) . . ?
C11 C12 H12 119.6 . . ?
C7 C12 H12 119.6 . . ?
C27 C26 C25 121.5(2) . . ?
C27 C26 H26 119.3 . . ?
C25 C26 H26 119.3 . . ?
C15 C14 C13 121.36(17) . . ?
C15 C14 H14 119.3 . . ?
C13 C14 H14 119.3 . . ?
C17 C18 C13 121.22(17) . . ?
C17 C18 H18 119.4 . . ?
C13 C18 H18 119.4 . . ?
C10 C11 C12 121.43(19) . . ?
C10 C11 H11 119.3 . . ?
C12 C11 H11 119.3 . . ?
C25 C30 C29 119.9(2) . . ?
C25 C30 H30 120.0 . . ?
C29 C30 H30 120.0 . . ?
C11 C10 C9 118.41(17) . . ?
C11 C10 H10 120.8 . . ?
C9 C10 H10 120.8 . . ?
C10 C9 C8 121.28(18) . . ?
C10 C9 H9 119.4 . . ?
C8 C9 H9 119.4 . . ?
C19 C24 C23 118.9(2) . . ?
C19 C24 H24 120.6 . . ?
C23 C24 H24 120.6 . . ?
C21 C20 C19 120.6(2) . . ?
C21 C20 H20 119.7 . . ?
C19 C20 H20 119.7 . . ?
C16 C15 C14 119.86(18) . . ?
C16 C15 H15 120.1 . . ?
C14 C15 H15 120.1 . . ?
C16 C17 C18 120.54(19) . . ?
C16 C17 H17 119.7 . . ?
C18 C17 H17 119.7 . . ?
C15 C16 C17 119.67(19) . . ?
C15 C16 H16 120.2 . . ?
C17 C16 H16 120.2 . . ?
C28 C27 C26 120.1(2) . . ?
C28 C27 H27 119.9 . . ?
C26 C27 H27 119.9 . . ?
C28 C29 C30 120.8(2) . . ?
C28 C29 H29 119.6 . . ?
C30 C29 H29 119.6 . . ?
C22 C23 C24 120.3(2) . . ?
C22 C23 H23 119.9 . . ?
C24 C23 H23 119.9 . . ?
C27 C28 C29 119.6(2) . . ?
C27 C28 H28 120.2 . . ?
C29 C28 H28 120.2 . . ?
C21 C22 C23 120.1(2) . . ?
C21 C22 H22 119.9 . . ?
C23 C22 H22 119.9 . . ?
C22 C21 C20 120.3(2) . . ?
C22 C21 H21 119.8 . . ?
C20 C21 H21 119.8 . . ?
C3 N2 C19 124.95(14) . . ?
C3 N2 H1N 111.7(13) . . ?
C19 N2 H1N 123.3(13) . . ?
O1 C31 C32 107.89(16) . . ?
O1 C31 H31A 110.1 . . ?
C32 C31 H31A 110.1 . . ?
O1 C31 H31B 110.1 . . ?
C32 C31 H31B 110.1 . . ?
H31A C31 H31B 108.4 . . ?
C31 C32 H32A 109.5 . . ?
C31 C32 H32B 109.5 . . ?
H32A C32 H32B 109.5 . . ?
C31 C32 H32C 109.5 . . ?
H32A C32 H32C 109.5 . . ?
H32B C32 H32C 109.5 . . ?

loop_
_geom_bond_atom_site_label_1
_geom_bond_atom_site_label_2
_geom_bond_distance
_geom_bond_site_symmetry_2
_geom_bond_publ_flag
O2 C6 1.2319(18) . ?
O1 C6 1.345(2) . ?
O1 C31 1.454(2) . ?
N1 C7 1.3935(19) . ?
N1 C5 1.457(2) . ?
N1 C1 1.4775(19) . ?
C2 C3 1.369(2) . ?
C2 C6 1.442(2) . ?
C2 C1 1.517(2) . ?
C1 C13 1.532(2) . ?
C1 H1 0.9800 . ?
C7 C8 1.397(2) . ?
C7 C12 1.401(2) . ?
C5 C25 1.521(2) . ?
C5 C4 1.542(2) . ?
C5 H5 0.9800 . ?
C3 N2 1.350(2) . ?
C3 C4 1.502(2) . ?
C25 C30 1.385(2) . ?
C25 C26 1.386(2) . ?
C19 C24 1.370(3) . ?
C19 C20 1.372(3) . ?
C19 N2 1.430(2) . ?
C13 C18 1.388(2) . ?
C13 C14 1.389(2) . ?
C8 C9 1.388(2) . ?
C8 H8 0.9300 . ?
C4 H4A 0.9700 . ?
C4 H4B 0.9700 . ?
C12 C11 1.386(2) . ?
C12 H12 0.9300 . ?
C26 C27 1.379(3) . ?
C26 H26 0.9300 . ?
C14 C15 1.386(3) . ?
C14 H14 0.9300 . ?
C18 C17 1.373(3) . ?
C18 H18 0.9300 . ?
C11 C10 1.373(3) . ?
C11 H11 0.9300 . ?
C30 C29 1.398(3) . ?
C30 H30 0.9300 . ?
C10 C9 1.375(3) . ?
C10 H10 0.9300 . ?
C9 H9 0.9300 . ?
C24 C23 1.398(3) . ?
C24 H24 0.9300 . ?
C20 C21 1.367(3) . ?
C20 H20 0.9300 . ?
C15 C16 1.369(3) . ?
C15 H15 0.9300 . ?
C17 C16 1.372(3) . ?
C17 H17 0.9300 . ?
C16 H16 0.9300 . ?
C27 C28 1.366(3) . ?
C27 H27 0.9300 . ?
C29 C28 1.366(4) . ?
C29 H29 0.9300 . ?
C23 C22 1.366(4) . ?
C23 H23 0.9300 . ?
C28 H28 0.9300 . ?
C22 C21 1.352(4) . ?
C22 H22 0.9300 . ?
C21 H21 0.9300 . ?
N2 H1N 0.90(2) . ?
C31 C32 1.469(3) . ?
C31 H31A 0.9700 . ?
C31 H31B 0.9700 . ?
C32 H32A 0.9600 . ?
C32 H32B 0.9600 . ?
C32 H32C 0.9600 . ?

loop_
_cod_related_entry_id
_cod_related_entry_database
_cod_related_entry_code
1 ChemSpider 23335092
